data_7215784
loop_
_publ_author_name
'Yu, Tanlai'
'Shen, Junju'
'Fu, Yangbo'
'Fu, Yunlong'

_publ_section_title
;
 Solvent-cooperatively directed iodoargentate hybrids: Structures and
 optical properties
;
_journal_issue 24
_journal_name_full CrystEngComm
_journal_page_first 5280
_journal_paper_doi 10.1039/c3ce42579g
_journal_volume 16
_journal_year 2014
_chemical_formula_sum 'C9 H26 Ag4 I6 N2 O2 S2'
_chemical_formula_weight 1451.32
_chemical_name_systematic
; 
 ? 
;
_space_group_IT_number 73
_symmetry_cell_setting orthorhombic
_symmetry_space_group_name_Hall '-I 2b 2c'
_symmetry_space_group_name_H-M 'I b c a'
_atom_sites_solution_hydrogens geom
_atom_sites_solution_primary direct
_atom_sites_solution_secondary difmap
_audit_creation_method SHELXL-97
_cell_angle_alpha 90.00
_cell_angle_beta 90.00
_cell_angle_gamma 90.00
_cell_formula_units_Z 16
_cell_length_a 21.0624(7)
_cell_length_b 23.7188(7)
_cell_length_c 24.3861(7)
_cell_measurement_reflns_used 4293
_cell_measurement_temperature 293(2)
_cell_measurement_theta_max 29.0808
_cell_measurement_theta_min 2.6805
_cell_volume 12182.7(6)
_computing_structure_refinement 'SHELXL-97 (Sheldrick, 1997)'
_computing_structure_solution 'SHELXS-97 (Sheldrick, 1990)'
_diffrn_ambient_temperature 293(2)
_diffrn_detector_area_resol_mean 16.0710
_diffrn_measured_fraction_theta_full 0.998
_diffrn_measured_fraction_theta_max 0.998
_diffrn_measurement_device_type 'Xcalibur, Eos, Gemini'
_diffrn_measurement_method '\w scans'
_diffrn_radiation_monochromator graphite
_diffrn_radiation_source 'fine-focus sealed tube'
_diffrn_radiation_type MoK\a
_diffrn_radiation_wavelength 0.71073
_diffrn_reflns_av_R_equivalents 0.0336
_diffrn_reflns_av_sigmaI/netI 0.0450
_diffrn_reflns_limit_h_max 25
_diffrn_reflns_limit_h_min -19
_diffrn_reflns_limit_k_max 29
_diffrn_reflns_limit_k_min -25
_diffrn_reflns_limit_l_max 30
_diffrn_reflns_limit_l_min -15
_diffrn_reflns_number 15596
_diffrn_reflns_theta_full 26.00
_diffrn_reflns_theta_max 26.00
_diffrn_reflns_theta_min 3.08
_exptl_absorpt_coefficient_mu 8.761
_exptl_absorpt_correction_T_max 0.5791
_exptl_absorpt_correction_T_min 0.2180
_exptl_absorpt_correction_type multi-scan
_exptl_absorpt_process_details
;
CrysAlisPro, Agilent Technologies,
Version 1.171.36.20 (release 27-06-2012 CrysAlis171 .NET)
(compiled Jul 11 2012,15:38:31)
Empirical absorption correction using spherical harmonics,
 implemented in SCALE3 ABSPACK scaling algorithm.
;
_exptl_crystal_colour yellow
_exptl_crystal_density_diffrn 3.165
_exptl_crystal_density_method 'not measured'
_exptl_crystal_description plate
_exptl_crystal_F_000 10368
_exptl_crystal_size_max 0.25
_exptl_crystal_size_mid 0.23
_exptl_crystal_size_min 0.07
_refine_diff_density_max 0.978
_refine_diff_density_min -1.433
_refine_diff_density_rms 0.203
_refine_ls_extinction_method none
_refine_ls_goodness_of_fit_ref 1.070
_refine_ls_hydrogen_treatment constr
_refine_ls_matrix_type full
_refine_ls_number_parameters 276
_refine_ls_number_reflns 5982
_refine_ls_number_restraints 66
_refine_ls_restrained_S_all 1.085
_refine_ls_R_factor_all 0.0702
_refine_ls_R_factor_gt 0.0455
_refine_ls_shift/su_max 0.001
_refine_ls_shift/su_mean 0.000
_refine_ls_structure_factor_coef Fsqd
_refine_ls_weighting_details 'calc w=1/[\s^2^(Fo^2^)+(0.0417P)^2^+27.6526P] where P=(Fo^2^+2Fc^2^)/3'
_refine_ls_weighting_scheme calc
_refine_ls_wR_factor_gt 0.0939
_refine_ls_wR_factor_ref 0.1041
_reflns_number_gt 4331
_reflns_number_total 5982
_reflns_threshold_expression >2sigma(I)
_cod_data_source_file c3ce42579g2.cif
_cod_data_source_block C9H26N2O2S2Ag4I6
_cod_depositor_comments 'Adding full bibliography for 7215779--7215785.cif.'
_cod_original_sg_symbol_H-M Ibca
_cod_database_code 7215784

loop_
_symmetry_equiv_pos_as_xyz
'x, y, z'
'-x+1/2, -y, z+1/2'
'-x, y+1/2, -z+1/2'
'x+1/2, -y+1/2, -z'
'x+1/2, y+1/2, z+1/2'
'-x+1, -y+1/2, z+1'
'-x+1/2, y+1, -z+1'
'x+1, -y+1, -z+1/2'
'-x, -y, -z'
'x-1/2, y, -z-1/2'
'x, -y-1/2, z-1/2'
'-x-1/2, y-1/2, z'
'-x+1/2, -y+1/2, -z+1/2'
'x, y+1/2, -z'
'x+1/2, -y, z'
'-x, y, z+1/2'

loop_
_atom_site_label
_atom_site_type_symbol
_atom_site_fract_x
_atom_site_fract_y
_atom_site_fract_z
_atom_site_U_iso_or_equiv
_atom_site_adp_type
_atom_site_occupancy
_atom_site_symmetry_multiplicity
_atom_site_calc_flag
_atom_site_refinement_flags
_atom_site_disorder_assembly
_atom_site_disorder_group
Ag1 Ag 0.58785(4) 0.07245(3) 0.18346(3) 0.0637(2) Uani 1 1 d . . .
Ag2 Ag 0.68747(4) 0.17805(4) 0.17609(3) 0.0611(2) Uani 1 1 d . . .
Ag3 Ag 0.57116(4) 0.18325(4) 0.09979(3) 0.0695(3) Uani 1 1 d . . .
Ag4 Ag 0.68450(4) 0.09368(4) 0.07423(4) 0.0704(3) Uani 1 1 d . . .
I1 I 0.56006(3) 0.18651(3) 0.21855(2) 0.04631(17) Uani 1 1 d . . .
I2 I 0.72421(3) 0.06250(3) 0.18825(3) 0.05555(19) Uani 1 1 d . . .
I3 I 0.70220(3) 0.21385(3) 0.06787(2) 0.05402(19) Uani 1 1 d . . .
I4 I 0.54842(3) 0.06533(3) 0.07079(3) 0.05239(18) Uani 1 1 d . . .
I5 I 0.51860(5) 0.0000 0.2500 0.0643(3) Uani 1 2 d S . .
I6 I 0.5000 0.2500 0.03004(4) 0.0569(3) Uani 1 2 d S . .
I7 I 0.7500 0.2500 0.2500 0.0419(14) Uani 0.44 2 d SPU . .
I7' I 0.76854(18) 0.23500(15) 0.24822(15) 0.0468(7) Uani 0.28 1 d P . .
I8 I 0.7500 0.02714(4) 0.0000 0.0653(3) Uani 1 2 d S . .
S2 S 0.8539(2) 0.3965(3) 0.8736(2) 0.0719(13) Uani 0.60 1 d PU . .
S2' S 0.8353(4) 0.3995(5) 0.8290(4) 0.087(2) Uani 0.40 1 d PU . .
S1 S 0.5648(2) 0.1679(3) 0.8852(2) 0.0718(14) Uani 0.60 1 d P . .
S1' S 0.5634(4) 0.1097(5) 0.8848(6) 0.124(4) Uani 0.40 1 d P A .
O1 O 0.4983(4) 0.1455(4) 0.8896(3) 0.099(3) Uani 1 1 d U A .
O2 O 0.7845(3) 0.3835(4) 0.8780(4) 0.089(2) Uani 1 1 d U . .
N1 N 0.6132(4) 0.3782(3) 0.9345(3) 0.057(2) Uani 1 1 d . . .
H1A H 0.5727 0.3710 0.9235 0.068 Uiso 1 1 calc R . .
N2 N 0.6747(4) 0.3520(4) 0.8336(3) 0.064(2) Uani 1 1 d . . .
H2A H 0.6726 0.3406 0.7985 0.077 Uiso 1 1 calc R . .
H2B H 0.7157 0.3582 0.8420 0.077 Uiso 1 1 calc R . .
C1 C 0.6100(6) 0.3960(7) 0.9915(4) 0.114(5) Uani 1 1 d . . .
H1B H 0.5972 0.3647 1.0140 0.171 Uiso 1 1 calc R . .
H1C H 0.5797 0.4260 0.9952 0.171 Uiso 1 1 calc R . .
H1D H 0.6511 0.4090 1.0031 0.171 Uiso 1 1 calc R . .
C2 C 0.6491(5) 0.3254(5) 0.9279(4) 0.066(3) Uani 1 1 d . . .
H2C H 0.6300 0.2960 0.9501 0.080 Uiso 1 1 calc R . .
H2D H 0.6924 0.3309 0.9404 0.080 Uiso 1 1 calc R . .
C3 C 0.6387(5) 0.4232(4) 0.8976(4) 0.062(3) Uani 1 1 d . . .
H3A H 0.6134 0.4570 0.9017 0.074 Uiso 1 1 calc R . .
H3B H 0.6819 0.4320 0.9082 0.074 Uiso 1 1 calc R . .
C4 C 0.6379(6) 0.4056(5) 0.8404(4) 0.070(3) Uani 1 1 d . . .
H4A H 0.6565 0.4348 0.8177 0.084 Uiso 1 1 calc R . .
H4B H 0.5944 0.3998 0.8285 0.084 Uiso 1 1 calc R . .
C5 C 0.6493(5) 0.3078(4) 0.8693(4) 0.067(3) Uani 1 1 d . . .
H5A H 0.6748 0.2740 0.8652 0.080 Uiso 1 1 calc R . .
H5B H 0.6063 0.2988 0.8580 0.080 Uiso 1 1 calc R . .
C6 C 0.5905(7) 0.1424(7) 0.8207(6) 0.121(5) Uani 1 1 d U A .
C7 C 0.605(2) 0.099(3) 0.9216(18) 0.113(19) Uani 0.36(5) 1 d PU A 1
C7' C 0.6135(11) 0.1398(13) 0.9297(9) 0.093(10) Uani 0.64(5) 1 d PU A 2
C9 C 0.8544(16) 0.4450(16) 0.8137(14) 0.103(10) Uani 0.45 1 d PU . .
C9' C 0.8684(10) 0.4605(10) 0.8582(10) 0.081(6) Uani 0.55 1 d PU . .
C8 C 0.8920(7) 0.3459(7) 0.8421(6) 0.110(4) Uani 1 1 d U . .

loop_
_atom_site_aniso_label
_atom_site_aniso_U_11
_atom_site_aniso_U_22
_atom_site_aniso_U_33
_atom_site_aniso_U_23
_atom_site_aniso_U_13
_atom_site_aniso_U_12
Ag1 0.0674(6) 0.0558(5) 0.0680(5) 0.0041(4) 0.0017(4) 0.0015(4)
Ag2 0.0644(5) 0.0685(6) 0.0505(4) -0.0016(4) 0.0017(4) -0.0077(4)
Ag3 0.0673(6) 0.0722(6) 0.0689(5) 0.0148(5) -0.0081(4) 0.0036(5)
Ag4 0.0723(6) 0.0678(6) 0.0710(6) -0.0127(5) 0.0081(4) 0.0039(5)
I1 0.0459(3) 0.0444(4) 0.0487(3) 0.0018(3) 0.0049(3) 0.0090(3)
I2 0.0499(4) 0.0575(4) 0.0592(4) 0.0104(3) -0.0006(3) 0.0104(3)
I3 0.0583(4) 0.0581(4) 0.0457(3) 0.0035(3) 0.0126(3) -0.0115(3)
I4 0.0502(4) 0.0487(4) 0.0583(4) 0.0027(3) -0.0080(3) 0.0027(3)
I5 0.0543(6) 0.0614(6) 0.0772(7) 0.0205(5) 0.000 0.000
I6 0.0635(6) 0.0546(6) 0.0528(5) 0.000 0.000 0.0169(5)
I7 0.0412(17) 0.0408(16) 0.0437(14) 0.0006(9) 0.0006(9) -0.0040(9)
I7' 0.0459(18) 0.0420(17) 0.0525(18) 0.0021(14) -0.0032(14) -0.0144(17)
I8 0.0736(7) 0.0503(6) 0.0719(6) 0.000 0.0315(5) 0.000
S2 0.042(2) 0.107(4) 0.067(3) -0.009(3) -0.003(2) -0.008(2)
S2' 0.050(4) 0.127(6) 0.085(5) 0.010(5) -0.012(4) -0.003(4)
S1 0.045(3) 0.092(4) 0.078(3) -0.006(3) 0.006(2) -0.010(3)
S1' 0.051(5) 0.115(9) 0.206(13) 0.006(8) 0.002(7) 0.002(6)
O1 0.049(4) 0.154(7) 0.095(5) -0.010(5) 0.007(4) -0.009(5)
O2 0.048(4) 0.092(5) 0.126(6) 0.001(5) 0.022(4) -0.006(4)
N1 0.049(5) 0.071(6) 0.051(4) -0.020(4) 0.008(4) -0.010(4)
N2 0.080(6) 0.063(6) 0.049(5) -0.007(4) 0.012(4) 0.004(5)
C1 0.108(11) 0.177(15) 0.058(7) -0.048(9) 0.034(7) -0.035(10)
C2 0.064(7) 0.067(7) 0.068(7) 0.009(6) 0.007(5) 0.012(6)
C3 0.063(7) 0.043(6) 0.078(7) -0.019(5) 0.026(6) 0.003(5)
C4 0.088(9) 0.063(7) 0.060(7) 0.020(6) -0.001(6) 0.010(6)
C5 0.076(8) 0.050(6) 0.074(7) 0.000(6) 0.016(6) 0.008(6)
C6 0.106(8) 0.156(10) 0.101(8) 0.009(7) 0.014(7) 0.011(8)
C7 0.113(19) 0.113(19) 0.113(19) 0.0001(10) -0.0001(10) 0.0001(10)
C7' 0.093(10) 0.093(10) 0.093(10) 0.0000(10) -0.0001(10) 0.0001(10)
C9 0.103(13) 0.100(13) 0.106(13) 0.024(9) 0.015(9) -0.003(9)
C9' 0.073(10) 0.074(10) 0.097(10) 0.003(8) 0.006(8) -0.011(8)
C8 0.088(6) 0.121(7) 0.120(6) -0.009(6) 0.010(6) 0.013(6)

loop_
_atom_type_symbol
_atom_type_description
_atom_type_scat_dispersion_real
_atom_type_scat_dispersion_imag
_atom_type_scat_source
C C 0.0033 0.0016 'International Tables Vol C Tables 4.2.6.8 and 6.1.1.4'
H H 0.0000 0.0000 'International Tables Vol C Tables 4.2.6.8 and 6.1.1.4'
N N 0.0061 0.0033 'International Tables Vol C Tables 4.2.6.8 and 6.1.1.4'
O O 0.0106 0.0060 'International Tables Vol C Tables 4.2.6.8 and 6.1.1.4'
S S 0.1246 0.1234 'International Tables Vol C Tables 4.2.6.8 and 6.1.1.4'
Ag Ag -0.8971 1.1015 'International Tables Vol C Tables 4.2.6.8 and 6.1.1.4'
I I -0.4742 1.8119 'International Tables Vol C Tables 4.2.6.8 and 6.1.1.4'

loop_
_geom_angle_atom_site_label_1
_geom_angle_atom_site_label_2
_geom_angle_atom_site_label_3
_geom_angle
_geom_angle_site_symmetry_1
_geom_angle_site_symmetry_3
I5 Ag1 I4 111.73(3) . .
I5 Ag1 I2 116.66(3) . .
I4 Ag1 I2 108.76(3) . .
I5 Ag1 I1 107.40(3) . .
I4 Ag1 I1 106.18(3) . .
I2 Ag1 I1 105.40(3) . .
I5 Ag1 Ag2 147.39(3) . .
I4 Ag1 Ag2 100.24(3) . .
I2 Ag1 Ag2 54.99(3) . .
I1 Ag1 Ag2 55.32(2) . .
I5 Ag1 Ag3 141.92(4) . .
I4 Ag1 Ag3 55.46(2) . .
I2 Ag1 Ag3 101.16(3) . .
I1 Ag1 Ag3 54.93(2) . .
Ag2 Ag1 Ag3 55.43(2) . .
I3 Ag2 I7' 112.32(7) . .
I3 Ag2 I7 111.71(3) . .
I7' Ag2 I7 10.84(9) . .
I3 Ag2 I2 111.06(3) . .
I7' Ag2 I2 103.42(9) . .
I7 Ag2 I2 112.85(3) . .
I3 Ag2 I1 114.96(3) . .
I7' Ag2 I1 107.97(9) . .
I7 Ag2 I1 99.42(3) . .
I2 Ag2 I1 106.32(3) . .
I3 Ag2 I7' 110.36(7) . 13_655
I7' Ag2 I7' 21.24(17) . 13_655
I7 Ag2 I7' 10.39(8) . 13_655
I2 Ag2 I7' 121.68(8) . 13_655
I1 Ag2 I7' 91.10(8) . 13_655
I3 Ag2 Ag3 60.30(3) . .
I7' Ag2 Ag3 147.77(9) . .
I7 Ag2 Ag3 137.41(4) . .
I2 Ag2 Ag3 108.42(3) . .
I1 Ag2 Ag3 58.24(3) . .
I7' Ag2 Ag3 127.33(9) 13_655 .
I3 Ag2 Ag4 57.08(3) . .
I7' Ag2 Ag4 143.51(9) . .
I7 Ag2 Ag4 152.82(3) . .
I2 Ag2 Ag4 59.04(3) . .
I1 Ag2 Ag4 107.76(3) . .
I7' Ag2 Ag4 160.36(8) 13_655 .
Ag3 Ag2 Ag4 62.55(3) . .
I3 Ag2 Ag1 110.87(3) . .
I7' Ag2 Ag1 136.56(7) . .
I7 Ag2 Ag1 136.90(3) . .
I2 Ag2 Ag1 55.59(3) . .
I1 Ag2 Ag1 55.72(2) . .
I7' Ag2 Ag1 135.21(7) 13_655 .
Ag3 Ag2 Ag1 63.49(3) . .
Ag4 Ag2 Ag1 63.26(3) . .
I6 Ag3 I1 123.65(4) . .
I6 Ag3 I4 108.06(3) . .
I1 Ag3 I4 104.67(3) . .
I6 Ag3 I3 101.74(3) . .
I1 Ag3 I3 109.31(3) . .
I4 Ag3 I3 108.89(3) . .
I6 Ag3 Ag2 145.69(4) . .
I1 Ag3 Ag2 57.52(2) . .
I4 Ag3 Ag2 103.78(3) . .
I3 Ag3 Ag2 55.00(2) . .
I6 Ag3 Ag4 130.78(4) . .
I1 Ag3 Ag4 105.49(3) . .
I4 Ag3 Ag4 56.61(3) . .
I3 Ag3 Ag4 54.94(3) . .
Ag2 Ag3 Ag4 60.41(3) . .
I6 Ag3 Ag1 151.87(4) . .
I1 Ag3 Ag1 54.67(2) . .
I4 Ag3 Ag1 54.09(2) . .
I3 Ag3 Ag1 104.78(3) . .
Ag2 Ag3 Ag1 61.08(3) . .
Ag4 Ag3 Ag1 61.78(3) . .
I8 Ag4 I3 117.68(4) . .
I8 Ag4 I4 109.64(3) . .
I3 Ag4 I4 110.52(3) . .
I8 Ag4 I2 109.08(3) . .
I3 Ag4 I2 104.96(3) . .
I4 Ag4 I2 103.99(3) . .
I8 Ag4 Ag2 148.93(4) . .
I3 Ag4 Ag2 54.43(2) . .
I4 Ag4 Ag2 100.63(3) . .
I2 Ag4 Ag2 55.02(2) . .
I8 Ag4 Ag3 149.56(4) . .
I3 Ag4 Ag3 57.26(3) . .
I4 Ag4 Ag3 56.00(3) . .
I2 Ag4 Ag3 100.83(3) . .
Ag2 Ag4 Ag3 57.04(3) . .
Ag2 I1 Ag1 68.96(3) . .
Ag2 I1 Ag3 64.25(3) . .
Ag1 I1 Ag3 70.40(3) . .
Ag2 I2 Ag1 69.41(3) . .
Ag2 I2 Ag4 65.94(3) . .
Ag1 I2 Ag4 70.38(3) . .
Ag2 I3 Ag4 68.49(3) . .
Ag2 I3 Ag3 64.70(3) . .
Ag4 I3 Ag3 67.80(3) . .
Ag1 I4 Ag3 70.45(3) . .
Ag1 I4 Ag4 71.23(3) . .
Ag3 I4 Ag4 67.38(3) . .
Ag1 I5 Ag1 116.64(5) . 8_445
Ag3 I6 Ag3 104.07(5) 6_554 .
I7' I7 I7' 180.0(13) 13_655 .
I7' I7 Ag2 96.6(3) 13_655 .
I7' I7 Ag2 83.4(3) . .
I7' I7 Ag2 83.4(3) 13_655 13_655
I7' I7 Ag2 96.6(3) . 13_655
Ag2 I7 Ag2 180.00(4) . 13_655
I7 I7' I7' 0.0(6) . 13_655
I7 I7' Ag2 85.8(3) . .
I7' I7' Ag2 85.8(3) 13_655 .
I7 I7' Ag2 73.0(3) . 13_655
I7' I7' Ag2 73.0(3) 13_655 13_655
Ag2 I7' Ag2 158.76(17) . 13_655
Ag4 I8 Ag4 110.52(5) . 7_644
S2' S2 O2 75.4(6) . .
S2' S2 C9' 77.6(11) . .
O2 S2 C9' 113.6(9) . .
S2' S2 C8 76.7(8) . .
O2 S2 C8 111.2(7) . .
C9' S2 C8 119.7(10) . .
S2' S2 C9 39.3(13) . .
O2 S2 C9 100.9(12) . .
C9' S2 C9 39.2(13) . .
C8 S2 C9 94.7(13) . .
S2 S2' C9 103(2) . .
S2 S2' O2 61.7(6) . .
C9 S2' O2 130.2(19) . .
S2 S2' C9' 62.3(9) . .
C9 S2' C9' 42.2(18) . .
O2 S2' C9' 98.8(10) . .
S2 S2' C8 63.8(7) . .
C9 S2' C8 118.0(18) . .
O2 S2' C8 98.2(8) . .
C9' S2' C8 104.4(10) . .
S1' S1 O1 68.1(6) . .
S1' S1 C7' 67.1(13) . .
O1 S1 C7' 113.2(10) . .
S1' S1 C6 70.0(8) . .
O1 S1 C6 103.2(7) . .
C7' S1 C6 105.0(11) . .
S1' S1 C7 38.1(17) . .
O1 S1 C7 94.3(16) . .
C7' S1 C7 29.0(14) . .
C6 S1 C7 89.2(15) . .
C7 S1' S1 100(3) . .
C7 S1' O1 129(3) . .
S1 S1' O1 59.5(6) . .
C7 S1' C7' 36(3) . .
S1 S1' C7' 63.8(11) . .
O1 S1' C7' 105.2(12) . .
C7 S1' C6 118(2) . .
S1 S1' C6 65.0(8) . .
O1 S1' C6 95.9(9) . .
C7' S1' C6 100.5(11) . .
S1 O1 S1' 52.4(5) . .
S2 O2 S2' 42.9(4) . .
C1 N1 C2 112.0(9) . .
C1 N1 C3 112.6(9) . .
C2 N1 C3 110.9(7) . .
C1 N1 H1A 107.0 . .
C2 N1 H1A 107.0 . .
C3 N1 H1A 107.0 . .
C5 N2 C4 110.8(8) . .
C5 N2 H2A 109.5 . .
C4 N2 H2A 109.5 . .
C5 N2 H2B 109.5 . .
C4 N2 H2B 109.5 . .
H2A N2 H2B 108.1 . .
N1 C1 H1B 109.5 . .
N1 C1 H1C 109.5 . .
H1B C1 H1C 109.5 . .
N1 C1 H1D 109.5 . .
H1B C1 H1D 109.5 . .
H1C C1 H1D 109.5 . .
N1 C2 C5 110.1(8) . .
N1 C2 H2C 109.6 . .
C5 C2 H2C 109.6 . .
N1 C2 H2D 109.6 . .
C5 C2 H2D 109.6 . .
H2C C2 H2D 108.1 . .
C4 C3 N1 111.6(8) . .
C4 C3 H3A 109.3 . .
N1 C3 H3A 109.3 . .
C4 C3 H3B 109.3 . .
N1 C3 H3B 109.3 . .
H3A C3 H3B 108.0 . .
C3 C4 N2 110.0(8) . .
C3 C4 H4A 109.7 . .
N2 C4 H4A 109.7 . .
C3 C4 H4B 109.7 . .
N2 C4 H4B 109.7 . .
H4A C4 H4B 108.2 . .
N2 C5 C2 111.7(9) . .
N2 C5 H5A 109.3 . .
C2 C5 H5A 109.3 . .
N2 C5 H5B 109.3 . .
C2 C5 H5B 109.3 . .
H5A C5 H5B 107.9 . .
S1 C6 S1' 44.9(5) . .
S1' C7 S1 42(2) . .
S1 C7' S1' 49.2(8) . .
C9' C9 S2' 94(3) . .
C9' C9 S2 58.1(19) . .
S2' C9 S2 37.3(11) . .
C9 C9' S2 83(2) . .
C9 C9' S2' 43.5(19) . .
S2 C9' S2' 40.1(6) . .
S2 C8 S2' 39.4(5) . .

loop_
_geom_bond_atom_site_label_1
_geom_bond_atom_site_label_2
_geom_bond_distance
_geom_bond_site_symmetry_2
Ag1 I5 2.7773(10) .
Ag1 I4 2.8754(10) .
Ag1 I2 2.8840(11) .
Ag1 I1 2.8972(10) .
Ag1 Ag2 3.2724(12) .
Ag1 Ag3 3.3456(12) .
Ag2 I3 2.7896(10) .
Ag2 I7' 2.799(3) .
Ag2 I7 2.8098(8) .
Ag2 I2 2.8632(11) .
Ag2 I1 2.8835(10) .
Ag2 I7' 2.919(3) 13_655
Ag2 Ag3 3.0788(12) .
Ag2 Ag4 3.1905(12) .
Ag3 I6 2.7652(10) .
Ag3 I1 2.9064(10) .
Ag3 I4 2.9245(11) .
Ag3 I3 2.9581(11) .
Ag3 Ag4 3.2560(13) .
Ag4 I8 2.7696(10) .
Ag4 I3 2.8788(11) .
Ag4 I4 2.9453(11) .
Ag4 I2 2.9964(11) .
I5 Ag1 2.7773(10) 8_445
I6 Ag3 2.7652(10) 6_554
I7 I7' 0.530(4) 13_655
I7 I7' 0.530(4) .
I7 Ag2 2.8098(8) 13_655
I7' I7' 1.060(9) 13_655
I7' Ag2 2.919(3) 13_655
I8 Ag4 2.7696(10) 7_644
S2 S2' 1.158(9) .
S2 O2 1.498(8) .
S2 C9' 1.59(2) .
S2 C8 1.636(16) .
S2 C9 1.86(3) .
S2' C9 1.21(3) .
S2' O2 1.647(11) .
S2' C9' 1.76(3) .
S2' C8 1.775(17) .
S1 S1' 1.380(12) .
S1 O1 1.501(9) .
S1 C7' 1.64(2) .
S1 C6 1.771(16) .
S1 C7 2.04(6) .
S1' C7 1.28(5) .
S1' O1 1.617(13) .
S1' C7' 1.68(3) .
S1' C6 1.84(2) .
N1 C1 1.456(12) .
N1 C2 1.471(12) .
N1 C3 1.496(12) .
N1 H1A 0.9100 .
N2 C5 1.463(12) .
N2 C4 1.498(13) .
N2 H2A 0.9000 .
N2 H2B 0.9000 .
C1 H1B 0.9600 .
C1 H1C 0.9600 .
C1 H1D 0.9600 .
C2 C5 1.490(14) .
C2 H2C 0.9700 .
C2 H2D 0.9700 .
C3 C4 1.455(14) .
C3 H3A 0.9700 .
C3 H3B 0.9700 .
C4 H4A 0.9700 .
C4 H4B 0.9700 .
C5 H5A 0.9700 .
C5 H5B 0.9700 .
C9 C9' 1.18(4) .

loop_
_geom_hbond_atom_site_label_D
_geom_hbond_atom_site_label_H
_geom_hbond_atom_site_label_A
_geom_hbond_distance_DH
_geom_hbond_distance_HA
_geom_hbond_distance_DA
_geom_hbond_angle_DHA
_geom_hbond_site_symmetry_A
N2 H2B O2 0.90 1.80 2.662(12) 159.8 .
N2 H2A I1 0.90 3.14 3.813(9) 133.7 11_566
N2 H2A I7 0.90 2.95 3.540(8) 125.0 7_645
N1 H1A O1 0.91 1.75 2.652(11) 168.5 6_554
